data_7125252
loop_
_publ_author_name
'Pan, Jin-Long'
'Li, Quan-Zhe'
'Zhang, Ting-Yu'
'Hou, Si-Hua'
'Kang, Jun-Cheng'
'Zhang, Shu-Yu'

_publ_section_title
;
 Palladium-catalyzed direct intermolecular silylation of remote
 unactivated C(sp<sup>3</sup>)-H bonds.
;
_journal_issue 89
_journal_name_full 'Chemical communications (Cambridge, England)'
_journal_page_first 13151
_journal_page_last 13154
_journal_paper_doi 10.1039/c6cc07885k
_journal_volume 52
_journal_year 2016
_chemical_absolute_configuration ad
_chemical_formula_moiety 'C26 H29 N3 O3 Si'
_chemical_formula_sum 'C26 H29 N3 O3 Si'
_chemical_formula_weight 459.61
_space_group_crystal_system monoclinic
_space_group_IT_number 5
_space_group_name_Hall 'C 2y'
_space_group_name_H-M_alt 'C 1 2 1'
_atom_sites_solution_hydrogens geom
_audit_creation_method SHELXL-2014/7
_audit_update_record
;
2016-10-06 deposited with the CCDC.
2016-10-11 downloaded from the CCDC.
;
_cell_angle_alpha 90
_cell_angle_beta 102.7310(10)
_cell_angle_gamma 90
_cell_formula_units_Z 8
_cell_length_a 40.8407(9)
_cell_length_b 11.7200(3)
_cell_length_c 10.6590(2)
_cell_measurement_reflns_used 9994
_cell_measurement_temperature 173(2)
_cell_measurement_theta_max 68.28
_cell_measurement_theta_min 3.93
_cell_volume 4976.53(19)
_computing_structure_refinement 'SHELXL-2014/7 (Sheldrick, 2014)'
_diffrn_ambient_temperature 173(2)
_diffrn_measured_fraction_theta_full 0.964
_diffrn_measured_fraction_theta_max 0.963
_diffrn_measurement_device_type 'Bruker APEX-II CCD'
_diffrn_measurement_method '\f and \w scans'
_diffrn_radiation_type CuK\a
_diffrn_radiation_wavelength 1.54178
_diffrn_reflns_av_R_equivalents 0.0389
_diffrn_reflns_av_unetI/netI 0.0414
_diffrn_reflns_Laue_measured_fraction_full 0.964
_diffrn_reflns_Laue_measured_fraction_max 0.963
_diffrn_reflns_limit_h_max 49
_diffrn_reflns_limit_h_min -46
_diffrn_reflns_limit_k_max 14
_diffrn_reflns_limit_k_min -14
_diffrn_reflns_limit_l_max 12
_diffrn_reflns_limit_l_min -11
_diffrn_reflns_number 25688
_diffrn_reflns_point_group_measured_fraction_full 0.951
_diffrn_reflns_point_group_measured_fraction_max 0.948
_diffrn_reflns_theta_full 67.679
_diffrn_reflns_theta_max 68.366
_diffrn_reflns_theta_min 3.931
_exptl_absorpt_coefficient_mu 1.086
_exptl_crystal_colour colorless
_exptl_crystal_density_diffrn 1.227
_exptl_crystal_description block
_exptl_crystal_F_000 1952
_exptl_crystal_size_max 0.200
_exptl_crystal_size_mid 0.200
_exptl_crystal_size_min 0.200
_refine_diff_density_max 0.270
_refine_diff_density_min -0.270
_refine_diff_density_rms 0.050
_refine_ls_abs_structure_details
;
 Flack x determined using 3233 quotients [(I+)-(I-)]/[(I+)+(I-)]
 (Parsons, Flack and Wagner, Acta Cryst. B69 (2013) 249-259).
;
_refine_ls_abs_structure_Flack 0.044(13)
_refine_ls_extinction_method none
_refine_ls_goodness_of_fit_ref 1.050
_refine_ls_hydrogen_treatment constr
_refine_ls_matrix_type full
_refine_ls_number_parameters 603
_refine_ls_number_reflns 8653
_refine_ls_number_restraints 1
_refine_ls_restrained_S_all 1.050
_refine_ls_R_factor_all 0.0521
_refine_ls_R_factor_gt 0.0448
_refine_ls_shift/su_max 0.000
_refine_ls_shift/su_mean 0.000
_refine_ls_structure_factor_coef Fsqd
_refine_ls_weighting_details 'w=1/[\s^2^(Fo^2^)+(0.0397P)^2^+6.8189P] where P=(Fo^2^+2Fc^2^)/3'
_refine_ls_weighting_scheme calc
_refine_ls_wR_factor_gt 0.1094
_refine_ls_wR_factor_ref 0.1130
_reflns_Friedel_coverage 0.870
_reflns_Friedel_fraction_full 0.936
_reflns_Friedel_fraction_max 0.932
_reflns_number_gt 7696
_reflns_number_total 8653
_reflns_threshold_expression 'I > 2\s(I)'
_cod_data_source_file c6cc07885k2.cif
_cod_data_source_block t_0m
_cod_original_sg_symbol_H-M 'C 2'
_cod_database_code 7125252
_shelx_shelxl_version_number 2014/7
_shelx_space_group_comment
;
The symmetry employed for this shelxl refinement is uniquely defined
by the following loop, which should always be used as a source of
symmetry information in preference to the above space-group names.
They are only intended as comments.
;
_shelx_estimated_absorpt_t_min 0.812
_shelx_estimated_absorpt_t_max 0.812

loop_
_space_group_symop_operation_xyz
'x, y, z'
'-x, y, -z'
'x+1/2, y+1/2, z'
'-x+1/2, y+1/2, -z'

loop_
_atom_site_label
_atom_site_type_symbol
_atom_site_fract_x
_atom_site_fract_y
_atom_site_fract_z
_atom_site_U_iso_or_equiv
_atom_site_adp_type
_atom_site_occupancy
_atom_site_site_symmetry_order
_atom_site_calc_flag
_atom_site_refinement_flags_posn
_atom_site_refinement_flags_adp
Si1 Si 0.45706(3) 0.67956(13) 0.67856(14) 0.0393(3) Uani 1 1 d . .
C1 C 0.36549(9) 0.6945(4) 1.1796(4) 0.0235(9) Uani 1 1 d . .
O1 O 0.35524(9) 0.9552(3) 1.0136(3) 0.0405(8) Uani 1 1 d . .
N1 N 0.37105(8) 0.7695(3) 0.9850(3) 0.0251(8) Uani 1 1 d . .
Si2 Si 0.44816(3) 0.25316(14) 0.18240(15) 0.0467(3) Uani 1 1 d . .
C2 C 0.35745(10) 0.8098(3) 1.1799(4) 0.0251(9) Uani 1 1 d . .
O2 O 0.37952(9) 0.5745(3) 1.0130(3) 0.0397(8) Uani 1 1 d . .
N2 N 0.32146(8) 0.8125(3) 0.7423(4) 0.0286(8) Uani 1 1 d . .
H2 H 0.3252 0.8762 0.7870 0.034 Uiso 1 1 calc R U
O3 O 0.34774(7) 0.6503(3) 0.6990(3) 0.0326(7) Uani 1 1 d . .
C3 C 0.34806(11) 0.8600(4) 1.2826(5) 0.0307(10) Uani 1 1 d . .
H3 H 0.3418 0.9382 1.2809 0.037 Uiso 1 1 calc R U
N3 N 0.27883(9) 0.9722(3) 0.7733(4) 0.0297(8) Uani 1 1 d . .
O4 O 0.38871(9) 0.4363(2) 0.5286(3) 0.0368(8) Uani 1 1 d . .
C4 C 0.34811(11) 0.7918(4) 1.3893(5) 0.0328(11) Uani 1 1 d . .
H4 H 0.3421 0.8243 1.4627 0.039 Uiso 1 1 calc R U
N4 N 0.37367(8) 0.2487(3) 0.4837(3) 0.0251(7) Uani 1 1 d . .
O5 O 0.35286(9) 0.0657(3) 0.4981(3) 0.0373(8) Uani 1 1 d . .
C5 C 0.35671(10) 0.6774(4) 1.3911(4) 0.0303(10) Uani 1 1 d . .
H5 H 0.3568 0.6331 1.4658 0.036 Uiso 1 1 calc R U
N5 N 0.32438(8) 0.1966(3) 0.2465(4) 0.0283(8) Uani 1 1 d . .
H5A H 0.3286 0.1367 0.2975 0.034 Uiso 1 1 calc R U
N6 N 0.28197(9) 0.0333(3) 0.2784(4) 0.0298(9) Uani 1 1 d . .
O6 O 0.34923(8) 0.3537(3) 0.1816(3) 0.0354(8) Uani 1 1 d . .
C6 C 0.36530(11) 0.6263(4) 1.2843(4) 0.0280(10) Uani 1 1 d . .
H6 H 0.3708 0.5475 1.2841 0.034 Uiso 1 1 calc R U
C9 C 0.37833(10) 0.7840(4) 0.8572(4) 0.0273(9) Uani 1 1 d . .
H9 H 0.3797 0.8680 0.8427 0.033 Uiso 1 1 calc R U
C8 C 0.36078(11) 0.8595(4) 1.0548(4) 0.0279(10) Uani 1 1 d . .
C7 C 0.37338(10) 0.6661(4) 1.0540(4) 0.0251(9) Uani 1 1 d . .
C10 C 0.41224(10) 0.7334(4) 0.8469(4) 0.0307(9) Uani 1 1 d . .
H10 H 0.4108 0.6489 0.8574 0.037 Uiso 1 1 calc R U
C11 C 0.44027(11) 0.7773(4) 0.9564(5) 0.0415(11) Uani 1 1 d . .
H11A H 0.4352 0.7533 1.0391 0.050 Uiso 1 1 calc R U
H11B H 0.4615 0.7401 0.9495 0.050 Uiso 1 1 calc R U
C17 C 0.34806(10) 0.7399(4) 0.7570(4) 0.0254(9) Uani 1 1 d . .
C16 C 0.49591(12) 0.7691(6) 0.7296(6) 0.0609(16) Uani 1 1 d . .
H16A H 0.5154 0.7269 0.7143 0.091 Uiso 1 1 calc R U
H16B H 0.4993 0.7870 0.8214 0.091 Uiso 1 1 calc R U
H16C H 0.4933 0.8401 0.6799 0.091 Uiso 1 1 calc R U
C15 C 0.44952(13) 0.6537(5) 0.5025(5) 0.0526(14) Uani 1 1 d . .
H15A H 0.4441 0.7260 0.4565 0.079 Uiso 1 1 calc R U
H15B H 0.4308 0.6005 0.4766 0.079 Uiso 1 1 calc R U
H15C H 0.4698 0.6210 0.4816 0.079 Uiso 1 1 calc R U
C14 C 0.46276(16) 0.5386(5) 0.7626(7) 0.0657(17) Uani 1 1 d . .
H14A H 0.4417 0.4956 0.7414 0.099 Uiso 1 1 calc R U
H14B H 0.4691 0.5509 0.8558 0.099 Uiso 1 1 calc R U
H14C H 0.4804 0.4954 0.7348 0.099 Uiso 1 1 calc R U
C13 C 0.41931(10) 0.7555(4) 0.7136(4) 0.0340(10) Uani 1 1 d . .
H13A H 0.4224 0.8385 0.7041 0.041 Uiso 1 1 calc R U
H13B H 0.3993 0.7325 0.6478 0.041 Uiso 1 1 calc R U
C12 C 0.44561(14) 0.9058(5) 0.9600(6) 0.0581(16) Uani 1 1 d . .
H12A H 0.4505 0.9311 0.8785 0.087 Uiso 1 1 calc R U
H12B H 0.4645 0.9252 1.0310 0.087 Uiso 1 1 calc R U
H12C H 0.4252 0.9439 0.9730 0.087 Uiso 1 1 calc R U
C18 C 0.28899(10) 0.8005(3) 0.6666(4) 0.0254(9) Uani 1 1 d . .
C19 C 0.26638(11) 0.8893(4) 0.6862(4) 0.0264(9) Uani 1 1 d . .
C20 C 0.23275(11) 0.8869(4) 0.6166(5) 0.0293(10) Uani 1 1 d . .
C21 C 0.22207(11) 0.7964(4) 0.5288(5) 0.0347(11) Uani 1 1 d . .
H21 H 0.1995 0.7936 0.4811 0.042 Uiso 1 1 calc R U
C22 C 0.24425(11) 0.7133(4) 0.5126(5) 0.0335(11) Uani 1 1 d . .
H22 H 0.2367 0.6530 0.4539 0.040 Uiso 1 1 calc R U
C23 C 0.27794(11) 0.7145(4) 0.5805(5) 0.0295(10) Uani 1 1 d . .
H23 H 0.2929 0.6562 0.5667 0.035 Uiso 1 1 calc R U
C24 C 0.25785(12) 1.0511(4) 0.7938(5) 0.0357(11) Uani 1 1 d . .
H24 H 0.2662 1.1091 0.8546 0.043 Uiso 1 1 calc R U
C25 C 0.22399(12) 1.0553(4) 0.7320(5) 0.0382(12) Uani 1 1 d . .
H25 H 0.2099 1.1140 0.7519 0.046 Uiso 1 1 calc R U
C26 C 0.21134(11) 0.9742(4) 0.6430(5) 0.0345(11) Uani 1 1 d . .
H26 H 0.1884 0.9763 0.5992 0.041 Uiso 1 1 calc R U
C27 C 0.36852(10) 0.3161(3) 0.6824(4) 0.0243(9) Uani 1 1 d . .
C28 C 0.36767(11) 0.3820(4) 0.7891(4) 0.0295(10) Uani 1 1 d . .
H28 H 0.3744 0.4598 0.7944 0.035 Uiso 1 1 calc R U
C29 C 0.35647(11) 0.3281(4) 0.8886(5) 0.0327(10) Uani 1 1 d . .
H29 H 0.3560 0.3699 0.9645 0.039 Uiso 1 1 calc R U
C30 C 0.34605(11) 0.2156(4) 0.8798(5) 0.0322(11) Uani 1 1 d . .
H30 H 0.3383 0.1822 0.9492 0.039 Uiso 1 1 calc R U
C31 C 0.34662(11) 0.1503(4) 0.7713(5) 0.0308(10) Uani 1 1 d . .
H31 H 0.3394 0.0730 0.7650 0.037 Uiso 1 1 calc R U
C32 C 0.35820(10) 0.2030(3) 0.6724(4) 0.0245(9) Uani 1 1 d . .
C33 C 0.37856(10) 0.3470(3) 0.5613(4) 0.0249(9) Uani 1 1 d . .
C34 C 0.36065(10) 0.1589(3) 0.5452(4) 0.0266(9) Uani 1 1 d . .
C35 C 0.38193(10) 0.2470(4) 0.3568(4) 0.0269(9) Uani 1 1 d . .
H35 H 0.3972 0.3134 0.3555 0.032 Uiso 1 1 calc R U
C36 C 0.40174(11) 0.1406(4) 0.3313(4) 0.0318(10) Uani 1 1 d . .
H36 H 0.3861 0.0740 0.3211 0.038 Uiso 1 1 calc R U
C37 C 0.43096(12) 0.1153(4) 0.4456(5) 0.0452(13) Uani 1 1 d . .
H37A H 0.4481 0.1759 0.4514 0.054 Uiso 1 1 calc R U
H37B H 0.4226 0.1168 0.5260 0.054 Uiso 1 1 calc R U
C38 C 0.44723(16) -0.0006(5) 0.4336(7) 0.073(2) Uani 1 1 d . .
H38A H 0.4302 -0.0607 0.4253 0.109 Uiso 1 1 calc R U
H38B H 0.4650 -0.0146 0.5104 0.109 Uiso 1 1 calc R U
H38C H 0.4569 -0.0008 0.3573 0.109 Uiso 1 1 calc R U
C39 C 0.41338(12) 0.1547(4) 0.2037(5) 0.0397(11) Uani 1 1 d . .
H39A H 0.3933 0.1773 0.1382 0.048 Uiso 1 1 calc R U
H39B H 0.4197 0.0776 0.1794 0.048 Uiso 1 1 calc R U
C40 C 0.44187(18) 0.4026(6) 0.2315(9) 0.087(2) Uani 1 1 d . .
H40A H 0.4577 0.4530 0.2015 0.130 Uiso 1 1 calc R U
H40B H 0.4457 0.4068 0.3254 0.130 Uiso 1 1 calc R U
H40C H 0.4188 0.4266 0.1934 0.130 Uiso 1 1 calc R U
C41 C 0.49066(13) 0.2010(7) 0.2659(7) 0.076(2) Uani 1 1 d . .
H41A H 0.4931 0.1208 0.2438 0.114 Uiso 1 1 calc R U
H41B H 0.4932 0.2082 0.3591 0.114 Uiso 1 1 calc R U
H41C H 0.5079 0.2467 0.2385 0.114 Uiso 1 1 calc R U
C42 C 0.44759(17) 0.2499(8) 0.0055(6) 0.082(2) Uani 1 1 d . .
H42A H 0.4526 0.1725 -0.0194 0.122 Uiso 1 1 calc R U
H42B H 0.4645 0.3029 -0.0128 0.122 Uiso 1 1 calc R U
H42C H 0.4253 0.2727 -0.0434 0.122 Uiso 1 1 calc R U
C43 C 0.35030(10) 0.2711(4) 0.2521(4) 0.0258(9) Uani 1 1 d . .
C44 C 0.29190(10) 0.2039(4) 0.1694(4) 0.0263(9) Uani 1 1 d . .
C45 C 0.26939(10) 0.1148(4) 0.1898(4) 0.0260(9) Uani 1 1 d . .
C46 C 0.23566(10) 0.1170(4) 0.1222(4) 0.0283(10) Uani 1 1 d . .
C47 C 0.22457(11) 0.2056(4) 0.0330(5) 0.0332(11) Uani 1 1 d . .
H47 H 0.2019 0.2071 -0.0141 0.040 Uiso 1 1 calc R U
C48 C 0.24635(12) 0.2887(4) 0.0144(5) 0.0342(11) Uani 1 1 d . .
H48 H 0.2385 0.3483 -0.0450 0.041 Uiso 1 1 calc R U
C49 C 0.28017(11) 0.2882(4) 0.0814(5) 0.0307(10) Uani 1 1 d . .
H49 H 0.2949 0.3464 0.0657 0.037 Uiso 1 1 calc R U
C50 C 0.26128(12) -0.0464(4) 0.3019(5) 0.0353(11) Uani 1 1 d . .
H50 H 0.2698 -0.1029 0.3644 0.042 Uiso 1 1 calc R U
C51 C 0.22712(12) -0.0518(4) 0.2387(5) 0.0373(11) Uani 1 1 d . .
H51 H 0.2132 -0.1110 0.2581 0.045 Uiso 1 1 calc R U
C52 C 0.21446(11) 0.0288(4) 0.1496(5) 0.0344(11) Uani 1 1 d . .
H52 H 0.1915 0.0261 0.1059 0.041 Uiso 1 1 calc R U

loop_
_atom_site_aniso_label
_atom_site_aniso_U_11
_atom_site_aniso_U_22
_atom_site_aniso_U_33
_atom_site_aniso_U_23
_atom_site_aniso_U_13
_atom_site_aniso_U_12
Si1 0.0275(6) 0.0536(8) 0.0380(8) -0.0051(6) 0.0101(5) 0.0000(6)
C1 0.0249(19) 0.024(2) 0.019(2) -0.0023(17) 0.0010(16) -0.0010(17)
O1 0.058(2) 0.0243(17) 0.041(2) 0.0046(14) 0.0144(17) 0.0084(15)
N1 0.0323(18) 0.0241(18) 0.019(2) 0.0003(15) 0.0058(15) 0.0018(14)
Si2 0.0347(7) 0.0590(9) 0.0500(9) 0.0051(7) 0.0171(6) 0.0033(6)
C2 0.028(2) 0.025(2) 0.022(3) -0.0031(17) 0.0030(18) 0.0004(16)
O2 0.068(2) 0.0239(16) 0.032(2) -0.0039(14) 0.0211(17) 0.0026(15)
N2 0.0277(18) 0.0255(19) 0.030(2) -0.0049(15) 0.0013(16) 0.0014(14)
O3 0.0333(16) 0.0313(17) 0.0317(19) -0.0053(13) 0.0039(14) 0.0039(12)
C3 0.035(2) 0.027(2) 0.030(3) -0.0055(19) 0.007(2) 0.0014(18)
N3 0.0304(19) 0.032(2) 0.027(2) -0.0015(15) 0.0056(16) -0.0011(15)
O4 0.058(2) 0.0251(16) 0.0294(19) -0.0007(13) 0.0153(16) -0.0106(14)
C4 0.036(2) 0.042(3) 0.021(3) -0.0097(19) 0.007(2) -0.003(2)
N4 0.0315(18) 0.0232(17) 0.021(2) -0.0029(15) 0.0065(15) -0.0028(14)
O5 0.057(2) 0.0268(17) 0.0290(19) -0.0050(14) 0.0110(16) -0.0095(15)
C5 0.034(2) 0.035(2) 0.021(3) 0.002(2) 0.0037(18) -0.009(2)
N5 0.0289(17) 0.0267(18) 0.028(2) 0.0019(16) 0.0045(15) 0.0008(15)
N6 0.034(2) 0.0248(19) 0.030(2) -0.0003(15) 0.0058(17) 0.0006(15)
O6 0.0435(18) 0.0377(18) 0.0253(19) 0.0065(14) 0.0083(14) -0.0044(14)
C6 0.032(2) 0.026(2) 0.026(3) -0.0010(18) 0.0044(19) -0.0008(17)
C9 0.030(2) 0.030(2) 0.022(2) 0.0049(17) 0.0067(18) -0.0004(17)
C8 0.029(2) 0.025(2) 0.029(3) -0.0012(18) 0.0056(19) 0.0025(17)
C7 0.032(2) 0.025(2) 0.018(2) -0.0022(17) 0.0040(17) 0.0002(17)
C10 0.028(2) 0.038(2) 0.025(2) 0.0037(18) 0.0051(17) 0.0024(17)
C11 0.031(2) 0.057(3) 0.035(3) -0.003(2) 0.006(2) 0.002(2)
C17 0.029(2) 0.028(2) 0.020(2) 0.0036(18) 0.0077(17) 0.0011(17)
C16 0.035(3) 0.093(4) 0.056(4) -0.018(3) 0.012(3) -0.017(3)
C15 0.038(3) 0.076(4) 0.047(3) -0.015(3) 0.017(2) -0.007(3)
C14 0.059(4) 0.065(4) 0.074(5) 0.002(3) 0.017(3) 0.022(3)
C13 0.030(2) 0.046(3) 0.027(2) 0.002(2) 0.0082(18) 0.0050(19)
C12 0.040(3) 0.067(4) 0.062(4) -0.013(3) 0.000(3) -0.006(3)
C18 0.0241(19) 0.028(2) 0.025(3) 0.0031(17) 0.0069(18) -0.0020(17)
C19 0.028(2) 0.026(2) 0.026(3) 0.0052(17) 0.0084(18) -0.0008(16)
C20 0.029(2) 0.032(2) 0.028(3) 0.0076(18) 0.0092(19) -0.0018(17)
C21 0.028(2) 0.042(3) 0.032(3) 0.004(2) 0.0026(19) -0.0080(19)
C22 0.038(2) 0.037(3) 0.024(3) -0.0012(18) 0.004(2) -0.0107(19)
C23 0.033(2) 0.030(2) 0.026(3) 0.0018(17) 0.0077(19) -0.0021(17)
C24 0.039(3) 0.029(2) 0.039(3) -0.004(2) 0.010(2) 0.0025(19)
C25 0.035(2) 0.041(3) 0.040(3) 0.002(2) 0.010(2) 0.009(2)
C26 0.027(2) 0.043(3) 0.033(3) 0.008(2) 0.004(2) 0.0022(19)
C27 0.027(2) 0.024(2) 0.021(2) 0.0052(17) 0.0027(17) 0.0026(16)
C28 0.038(2) 0.025(2) 0.026(3) -0.0019(18) 0.008(2) 0.0010(18)
C29 0.041(3) 0.036(3) 0.021(3) -0.0021(19) 0.009(2) 0.006(2)
C30 0.037(2) 0.035(3) 0.027(3) 0.0080(18) 0.012(2) 0.0023(19)
C31 0.038(2) 0.026(2) 0.028(3) 0.0038(18) 0.006(2) -0.0031(18)
C32 0.0245(19) 0.022(2) 0.026(3) 0.0006(17) 0.0031(17) 0.0007(16)
C33 0.030(2) 0.023(2) 0.020(2) -0.0007(17) 0.0022(18) -0.0004(16)
C34 0.031(2) 0.025(2) 0.022(2) -0.0011(17) 0.0017(18) -0.0011(17)
C35 0.028(2) 0.031(2) 0.022(2) -0.0020(18) 0.0065(17) -0.0038(17)
C36 0.032(2) 0.033(2) 0.031(3) -0.0055(18) 0.0085(19) -0.0003(17)
C37 0.038(3) 0.051(3) 0.048(3) 0.007(2) 0.012(2) 0.009(2)
C38 0.063(4) 0.056(4) 0.098(6) 0.018(4) 0.016(4) 0.025(3)
C39 0.037(2) 0.049(3) 0.035(3) -0.008(2) 0.011(2) 0.005(2)
C40 0.071(4) 0.060(4) 0.148(8) -0.011(4) 0.062(5) -0.017(3)
C41 0.038(3) 0.112(6) 0.078(5) 0.022(4) 0.013(3) 0.004(3)
C42 0.064(4) 0.126(6) 0.062(5) 0.027(5) 0.029(3) 0.014(4)
C43 0.033(2) 0.028(2) 0.020(2) -0.0044(18) 0.0121(18) 0.0008(17)
C44 0.033(2) 0.028(2) 0.020(3) -0.0045(17) 0.0087(18) 0.0028(17)
C45 0.029(2) 0.027(2) 0.022(3) -0.0038(17) 0.0066(18) 0.0035(17)
C46 0.028(2) 0.034(2) 0.023(3) -0.0068(18) 0.0063(19) 0.0021(17)
C47 0.030(2) 0.044(3) 0.024(3) -0.0027(19) 0.0024(19) 0.0076(19)
C48 0.041(2) 0.039(3) 0.023(3) 0.0041(19) 0.006(2) 0.010(2)
C49 0.035(2) 0.030(2) 0.028(3) -0.0007(18) 0.010(2) 0.0008(18)
C50 0.041(3) 0.032(3) 0.033(3) 0.003(2) 0.009(2) -0.001(2)
C51 0.038(3) 0.033(3) 0.043(3) -0.004(2) 0.012(2) -0.008(2)
C52 0.026(2) 0.043(3) 0.034(3) -0.006(2) 0.007(2) -0.0024(19)

loop_
_atom_type_symbol
_atom_type_description
_atom_type_scat_dispersion_real
_atom_type_scat_dispersion_imag
_atom_type_scat_source
C C 0.0181 0.0091 'International Tables Vol C Tables 4.2.6.8 and 6.1.1.4'
H H 0.0000 0.0000 'International Tables Vol C Tables 4.2.6.8 and 6.1.1.4'
N N 0.0311 0.0180 'International Tables Vol C Tables 4.2.6.8 and 6.1.1.4'
O O 0.0492 0.0322 'International Tables Vol C Tables 4.2.6.8 and 6.1.1.4'
Si Si 0.2541 0.3302 'International Tables Vol C Tables 4.2.6.8 and 6.1.1.4'

loop_
_geom_angle_atom_site_label_1
_geom_angle_atom_site_label_2
_geom_angle_atom_site_label_3
_geom_angle
C15 Si1 C14 108.4(3)
C15 Si1 C16 109.0(3)
C14 Si1 C16 110.3(3)
C15 Si1 C13 108.4(2)
C14 Si1 C13 110.0(2)
C16 Si1 C13 110.7(3)
C6 C1 C2 121.3(4)
C6 C1 C7 130.1(4)
C2 C1 C7 108.6(4)
C8 N1 C7 111.2(3)
C8 N1 C9 123.3(4)
C7 N1 C9 125.5(3)
C40 Si2 C41 110.2(4)
C40 Si2 C42 109.2(4)
C41 Si2 C42 106.0(3)
C40 Si2 C39 112.8(3)
C41 Si2 C39 112.8(3)
C42 Si2 C39 105.4(3)
C3 C2 C1 121.8(4)
C3 C2 C8 130.1(4)
C1 C2 C8 108.1(4)
C17 N2 C18 129.3(4)
C17 N2 H2 115.3
C18 N2 H2 115.3
C2 C3 C4 117.1(4)
C2 C3 H3 121.4
C4 C3 H3 121.4
C24 N3 C19 117.2(4)
C5 C4 C3 121.5(4)
C5 C4 H4 119.3
C3 C4 H4 119.3
C34 N4 C33 111.0(3)
C34 N4 C35 127.5(4)
C33 N4 C35 121.5(4)
C4 C5 C6 120.8(4)
C4 C5 H5 119.6
C6 C5 H5 119.6
C43 N5 C44 127.7(4)
C43 N5 H5A 116.1
C44 N5 H5A 116.1
C50 N6 C45 117.9(4)
C1 C6 C5 117.3(4)
C1 C6 H6 121.3
C5 C6 H6 121.3
N1 C9 C10 113.1(3)
N1 C9 C17 108.1(3)
C10 C9 C17 114.9(4)
N1 C9 H9 106.7
C10 C9 H9 106.7
C17 C9 H9 106.7
O1 C8 N1 123.9(4)
O1 C8 C2 130.0(4)
N1 C8 C2 106.0(3)
O2 C7 N1 124.8(4)
O2 C7 C1 129.1(4)
N1 C7 C1 106.0(3)
C9 C10 C11 110.5(4)
C9 C10 C13 111.0(3)
C11 C10 C13 112.8(4)
C9 C10 H10 107.4
C11 C10 H10 107.4
C13 C10 H10 107.4
C12 C11 C10 115.5(4)
C12 C11 H11A 108.4
C10 C11 H11A 108.4
C12 C11 H11B 108.4
C10 C11 H11B 108.4
H11A C11 H11B 107.5
O3 C17 N2 124.2(4)
O3 C17 C9 124.1(4)
N2 C17 C9 111.6(4)
Si1 C16 H16A 109.5
Si1 C16 H16B 109.5
H16A C16 H16B 109.5
Si1 C16 H16C 109.5
H16A C16 H16C 109.5
H16B C16 H16C 109.5
Si1 C15 H15A 109.5
Si1 C15 H15B 109.5
H15A C15 H15B 109.5
Si1 C15 H15C 109.5
H15A C15 H15C 109.5
H15B C15 H15C 109.5
Si1 C14 H14A 109.5
Si1 C14 H14B 109.5
H14A C14 H14B 109.5
Si1 C14 H14C 109.5
H14A C14 H14C 109.5
H14B C14 H14C 109.5
C10 C13 Si1 115.6(3)
C10 C13 H13A 108.4
Si1 C13 H13A 108.4
C10 C13 H13B 108.4
Si1 C13 H13B 108.4
H13A C13 H13B 107.4
C11 C12 H12A 109.5
C11 C12 H12B 109.5
H12A C12 H12B 109.5
C11 C12 H12C 109.5
H12A C12 H12C 109.5
H12B C12 H12C 109.5
C23 C18 N2 126.2(4)
C23 C18 C19 120.2(4)
N2 C18 C19 113.7(4)
N3 C19 C20 123.1(4)
N3 C19 C18 117.4(4)
C20 C19 C18 119.5(4)
C19 C20 C26 117.0(4)
C19 C20 C21 119.0(4)
C26 C20 C21 124.0(4)
C22 C21 C20 120.0(4)
C22 C21 H21 120.0
C20 C21 H21 120.0
C21 C22 C23 121.9(4)
C21 C22 H22 119.0
C23 C22 H22 119.0
C18 C23 C22 119.5(4)
C18 C23 H23 120.3
C22 C23 H23 120.3
N3 C24 C25 124.2(5)
N3 C24 H24 117.9
C25 C24 H24 117.9
C26 C25 C24 119.3(4)
C26 C25 H25 120.4
C24 C25 H25 120.4
C25 C26 C20 119.2(4)
C25 C26 H26 120.4
C20 C26 H26 120.4
C28 C27 C32 122.3(4)
C28 C27 C33 130.0(4)
C32 C27 C33 107.7(4)
C27 C28 C29 116.4(4)
C27 C28 H28 121.8
C29 C28 H28 121.8
C30 C29 C28 121.8(5)
C30 C29 H29 119.1
C28 C29 H29 119.1
C29 C30 C31 121.3(4)
C29 C30 H30 119.3
C31 C30 H30 119.3
C32 C31 C30 117.2(4)
C32 C31 H31 121.4
C30 C31 H31 121.4
C27 C32 C31 120.9(4)
C27 C32 C34 108.9(4)
C31 C32 C34 130.1(4)
O4 C33 N4 123.7(4)
O4 C33 C27 130.0(4)
N4 C33 C27 106.3(3)
O5 C34 N4 124.9(4)
O5 C34 C32 129.1(4)
N4 C34 C32 106.0(3)
N4 C35 C43 109.9(3)
N4 C35 C36 114.2(4)
C43 C35 C36 114.2(3)
N4 C35 H35 105.9
C43 C35 H35 105.9
C36 C35 H35 105.9
C37 C36 C35 111.3(4)
C37 C36 C39 112.5(4)
C35 C36 C39 110.1(4)
C37 C36 H36 107.6
C35 C36 H36 107.6
C39 C36 H36 107.6
C38 C37 C36 112.4(5)
C38 C37 H37A 109.1
C36 C37 H37A 109.1
C38 C37 H37B 109.1
C36 C37 H37B 109.1
H37A C37 H37B 107.9
C37 C38 H38A 109.5
C37 C38 H38B 109.5
H38A C38 H38B 109.5
C37 C38 H38C 109.5
H38A C38 H38C 109.5
H38B C38 H38C 109.5
C36 C39 Si2 123.9(3)
C36 C39 H39A 106.3
Si2 C39 H39A 106.3
C36 C39 H39B 106.3
Si2 C39 H39B 106.3
H39A C39 H39B 106.4
Si2 C40 H40A 109.5
Si2 C40 H40B 109.5
H40A C40 H40B 109.5
Si2 C40 H40C 109.5
H40A C40 H40C 109.5
H40B C40 H40C 109.5
Si2 C41 H41A 109.5
Si2 C41 H41B 109.5
H41A C41 H41B 109.5
Si2 C41 H41C 109.5
H41A C41 H41C 109.5
H41B C41 H41C 109.5
Si2 C42 H42A 109.5
Si2 C42 H42B 109.5
H42A C42 H42B 109.5
Si2 C42 H42C 109.5
H42A C42 H42C 109.5
H42B C42 H42C 109.5
O6 C43 N5 124.0(4)
O6 C43 C35 120.3(4)
N5 C43 C35 115.7(4)
C49 C44 N5 125.9(4)
C49 C44 C45 119.1(4)
N5 C44 C45 114.9(4)
N6 C45 C46 123.0(4)
N6 C45 C44 117.2(4)
C46 C45 C44 119.7(4)
C45 C46 C47 119.3(4)
C45 C46 C52 117.0(4)
C47 C46 C52 123.6(4)
C48 C47 C46 120.0(4)
C48 C47 H47 120.0
C46 C47 H47 120.0
C47 C48 C49 121.5(4)
C47 C48 H48 119.3
C49 C48 H48 119.3
C44 C49 C48 120.3(4)
C44 C49 H49 119.8
C48 C49 H49 119.8
N6 C50 C51 123.2(5)
N6 C50 H50 118.4
C51 C50 H50 118.4
C52 C51 C50 119.1(4)
C52 C51 H51 120.4
C50 C51 H51 120.4
C51 C52 C46 119.6(4)
C51 C52 H52 120.2
C46 C52 H52 120.2

loop_
_geom_bond_atom_site_label_1
_geom_bond_atom_site_label_2
_geom_bond_distance
Si1 C15 1.858(5)
Si1 C14 1.869(6)
Si1 C16 1.880(5)
Si1 C13 1.887(4)
C1 C6 1.374(6)
C1 C2 1.391(6)
C1 C7 1.483(6)
O1 C8 1.207(5)
N1 C8 1.408(5)
N1 C7 1.410(5)
N1 C9 1.467(5)
Si2 C40 1.861(7)
Si2 C41 1.870(6)
Si2 C42 1.880(7)
Si2 C39 1.882(5)
C2 C3 1.370(6)
C2 C8 1.489(6)
O2 C7 1.206(5)
N2 C17 1.362(5)
N2 C18 1.399(5)
N2 H2 0.8800
O3 C17 1.217(5)
C3 C4 1.391(7)
C3 H3 0.9500
N3 C24 1.311(6)
N3 C19 1.363(6)
O4 C33 1.206(5)
C4 C5 1.385(7)
C4 H4 0.9500
N4 C34 1.405(5)
N4 C33 1.406(5)
N4 C35 1.465(5)
O5 C34 1.215(5)
C5 C6 1.398(6)
C5 H5 0.9500
N5 C43 1.364(5)
N5 C44 1.400(5)
N5 H5A 0.8800
N6 C50 1.320(6)
N6 C45 1.362(6)
O6 C43 1.220(5)
C6 H6 0.9500
C9 C10 1.533(6)
C9 C17 1.535(6)
C9 H9 1.0000
C10 C11 1.533(6)
C10 C13 1.533(6)
C10 H10 1.0000
C11 C12 1.521(8)
C11 H11A 0.9900
C11 H11B 0.9900
C16 H16A 0.9800
C16 H16B 0.9800
C16 H16C 0.9800
C15 H15A 0.9800
C15 H15B 0.9800
C15 H15C 0.9800
C14 H14A 0.9800
C14 H14B 0.9800
C14 H14C 0.9800
C13 H13A 0.9900
C13 H13B 0.9900
C12 H12A 0.9800
C12 H12B 0.9800
C12 H12C 0.9800
C18 C23 1.371(6)
C18 C19 1.436(6)
C19 C20 1.410(6)
C20 C26 1.414(6)
C20 C21 1.418(7)
C21 C22 1.367(6)
C21 H21 0.9500
C22 C23 1.406(6)
C22 H22 0.9500
C23 H23 0.9500
C24 C25 1.395(7)
C24 H24 0.9500
C25 C26 1.362(7)
C25 H25 0.9500
C26 H26 0.9500
C27 C28 1.381(6)
C27 C32 1.389(6)
C27 C33 1.482(6)
C28 C29 1.395(7)
C28 H28 0.9500
C29 C30 1.383(6)
C29 H29 0.9500
C30 C31 1.391(6)
C30 H30 0.9500
C31 C32 1.391(6)
C31 H31 0.9500
C32 C34 1.474(6)
C35 C43 1.536(6)
C35 C36 1.542(6)
C35 H35 1.0000
C36 C37 1.535(7)
C36 C39 1.545(6)
C36 H36 1.0000
C37 C38 1.530(7)
C37 H37A 0.9900
C37 H37B 0.9900
C38 H38A 0.9800
C38 H38B 0.9800
C38 H38C 0.9800
C39 H39A 0.9900
C39 H39B 0.9900
C40 H40A 0.9800
C40 H40B 0.9800
C40 H40C 0.9800
C41 H41A 0.9800
C41 H41B 0.9800
C41 H41C 0.9800
C42 H42A 0.9800
C42 H42B 0.9800
C42 H42C 0.9800
C44 C49 1.374(6)
C44 C45 1.439(6)
C45 C46 1.407(6)
C46 C47 1.414(7)
C46 C52 1.420(6)
C47 C48 1.363(6)
C47 H47 0.9500
C48 C49 1.408(6)
C48 H48 0.9500
C49 H49 0.9500
C50 C51 1.411(7)
C50 H50 0.9500
C51 C52 1.358(7)
C51 H51 0.9500
C52 H52 0.9500

loop_
_geom_torsion_atom_site_label_1
_geom_torsion_atom_site_label_2
_geom_torsion_atom_site_label_3
_geom_torsion_atom_site_label_4
_geom_torsion
C6 C1 C2 C3 -1.9(6)
C7 C1 C2 C3 178.1(4)
C6 C1 C2 C8 178.7(4)
C7 C1 C2 C8 -1.4(5)
C1 C2 C3 C4 2.4(7)
C8 C2 C3 C4 -178.3(4)
C2 C3 C4 C5 -1.1(7)
C3 C4 C5 C6 -0.8(7)
C2 C1 C6 C5 0.0(6)
C7 C1 C6 C5 -180.0(4)
C4 C5 C6 C1 1.3(6)
C8 N1 C9 C10 129.8(4)
C7 N1 C9 C10 -50.0(5)
C8 N1 C9 C17 -101.8(4)
C7 N1 C9 C17 78.4(5)
C7 N1 C8 O1 -176.0(4)
C9 N1 C8 O1 4.2(7)
C7 N1 C8 C2 2.0(5)
C9 N1 C8 C2 -177.8(3)
C3 C2 C8 O1 -1.9(8)
C1 C2 C8 O1 177.5(5)
C3 C2 C8 N1 -179.7(4)
C1 C2 C8 N1 -0.3(5)
C8 N1 C7 O2 174.9(4)
C9 N1 C7 O2 -5.3(7)
C8 N1 C7 C1 -2.8(4)
C9 N1 C7 C1 177.0(4)
C6 C1 C7 O2 4.9(8)
C2 C1 C7 O2 -175.1(4)
C6 C1 C7 N1 -177.5(4)
C2 C1 C7 N1 2.5(4)
N1 C9 C10 C11 -51.6(5)
C17 C9 C10 C11 -176.3(4)
N1 C9 C10 C13 -177.5(4)
C17 C9 C10 C13 57.7(5)
C9 C10 C11 C12 -61.0(5)
C13 C10 C11 C12 63.9(5)
C18 N2 C17 O3 2.9(7)
C18 N2 C17 C9 -176.1(4)
N1 C9 C17 O3 -105.8(5)
C10 C9 C17 O3 21.5(6)
N1 C9 C17 N2 73.2(4)
C10 C9 C17 N2 -159.4(4)
C9 C10 C13 Si1 -171.4(3)
C11 C10 C13 Si1 64.0(5)
C15 Si1 C13 C10 151.1(4)
C14 Si1 C13 C10 32.7(4)
C16 Si1 C13 C10 -89.5(4)
C17 N2 C18 C23 -6.2(7)
C17 N2 C18 C19 173.5(4)
C24 N3 C19 C20 1.6(7)
C24 N3 C19 C18 -177.9(4)
C23 C18 C19 N3 179.9(4)
N2 C18 C19 N3 0.1(6)
C23 C18 C19 C20 0.4(6)
N2 C18 C19 C20 -179.4(4)
N3 C19 C20 C26 -1.6(6)
C18 C19 C20 C26 177.9(4)
N3 C19 C20 C21 -179.5(4)
C18 C19 C20 C21 0.0(6)
C19 C20 C21 C22 0.1(7)
C26 C20 C21 C22 -177.7(4)
C20 C21 C22 C23 -0.5(7)
N2 C18 C23 C22 179.0(4)
C19 C18 C23 C22 -0.7(6)
C21 C22 C23 C18 0.8(7)
C19 N3 C24 C25 -0.3(7)
N3 C24 C25 C26 -1.0(8)
C24 C25 C26 C20 0.9(7)
C19 C20 C26 C25 0.3(7)
C21 C20 C26 C25 178.1(5)
C32 C27 C28 C29 1.3(6)
C33 C27 C28 C29 179.2(4)
C27 C28 C29 C30 -1.4(7)
C28 C29 C30 C31 0.7(7)
C29 C30 C31 C32 0.2(7)
C28 C27 C32 C31 -0.4(6)
C33 C27 C32 C31 -178.8(4)
C28 C27 C32 C34 177.3(4)
C33 C27 C32 C34 -1.1(4)
C30 C31 C32 C27 -0.3(6)
C30 C31 C32 C34 -177.5(4)
C34 N4 C33 O4 -178.1(4)
C35 N4 C33 O4 2.3(6)
C34 N4 C33 C27 1.3(4)
C35 N4 C33 C27 -178.4(3)
C28 C27 C33 O4 1.0(8)
C32 C27 C33 O4 179.2(4)
C28 C27 C33 N4 -178.2(4)
C32 C27 C33 N4 -0.1(4)
C33 N4 C34 O5 177.1(4)
C35 N4 C34 O5 -3.3(7)
C33 N4 C34 C32 -1.9(4)
C35 N4 C34 C32 177.7(4)
C27 C32 C34 O5 -177.1(4)
C31 C32 C34 O5 0.3(8)
C27 C32 C34 N4 1.8(4)
C31 C32 C34 N4 179.2(4)
C34 N4 C35 C43 84.3(5)
C33 N4 C35 C43 -96.1(4)
C34 N4 C35 C36 -45.7(5)
C33 N4 C35 C36 133.9(4)
N4 C35 C36 C37 -46.8(5)
C43 C35 C36 C37 -174.5(4)
N4 C35 C36 C39 -172.2(3)
C43 C35 C36 C39 60.0(5)
C35 C36 C37 C38 170.0(4)
C39 C36 C37 C38 -65.9(6)
C37 C36 C39 Si2 -51.7(5)
C35 C36 C39 Si2 73.0(5)
C40 Si2 C39 C36 -53.8(5)
C41 Si2 C39 C36 71.9(5)
C42 Si2 C39 C36 -172.8(4)
C44 N5 C43 O6 -5.2(7)
C44 N5 C43 C35 173.7(4)
N4 C35 C43 O6 119.7(4)
C36 C35 C43 O6 -110.4(5)
N4 C35 C43 N5 -59.2(5)
C36 C35 C43 N5 70.7(5)
C43 N5 C44 C49 1.4(7)
C43 N5 C44 C45 -176.9(4)
C50 N6 C45 C46 -0.5(6)
C50 N6 C45 C44 177.3(4)
C49 C44 C45 N6 -179.6(4)
N5 C44 C45 N6 -1.1(5)
C49 C44 C45 C46 -1.7(6)
N5 C44 C45 C46 176.7(4)
N6 C45 C46 C47 179.2(4)
C44 C45 C46 C47 1.5(6)
N6 C45 C46 C52 -0.2(6)
C44 C45 C46 C52 -178.0(4)
C45 C46 C47 C48 -1.0(7)
C52 C46 C47 C48 178.4(4)
C46 C47 C48 C49 0.8(7)
N5 C44 C49 C48 -176.8(4)
C45 C44 C49 C48 1.5(6)
C47 C48 C49 C44 -1.1(7)
C45 N6 C50 C51 0.8(7)
N6 C50 C51 C52 -0.5(7)
C50 C51 C52 C46 -0.3(7)
C45 C46 C52 C51 0.6(7)
C47 C46 C52 C51 -178.8(4)
